data_1566703
loop_
_publ_author_name
'Guo, Jia'
'Xiong, Wen-Bin'
'Ma, Hao-Ran'
'Fan, Luoyi'
'Zhou, You-Yun'
'Wong, Henry N. C.'
'Cui, Jian-Fang'

_publ_section_title
;
 Optical Resolution of 1,16-Dihydroxytetraphenylene by Chiral Gold(III)
 Complexation and Its Applications as Chiral Ligands in Asymmetric
 Catalysis
;
_journal_name_full 'Chemical Science'
_journal_paper_doi 10.1039/D2SC00388K
_journal_year 2022
_chemical_absolute_configuration ad
_chemical_formula_moiety 'C40 H28 Au N O3, 1.167(C H Cl3)'
_chemical_formula_sum 'C41.17 H29.17 Au Cl3.5 N O3'
_chemical_formula_weight 906.87
_space_group_crystal_system orthorhombic
_space_group_IT_number 19
_space_group_name_Hall 'P 2ac 2ab'
_space_group_name_H-M_alt 'P 21 21 21'
_atom_sites_solution_hydrogens geom
_atom_sites_solution_primary dual
_audit_creation_date 2021-12-03
_audit_creation_method
;
Olex2 1.5
(compiled 2021.10.07 svn.r9718050b for OlexSys, GUI svn.r6410)
;
_audit_update_record
;
2021-12-04 deposited with the CCDC.	2022-03-24 downloaded from the CCDC.
;
_cell_angle_alpha 90
_cell_angle_beta 90
_cell_angle_gamma 90
_cell_formula_units_Z 4
_cell_length_a 12.999(5)
_cell_length_b 13.954(4)
_cell_length_c 22.150(8)
_cell_measurement_reflns_used 8353
_cell_measurement_temperature 298
_cell_measurement_theta_max 24.45
_cell_measurement_theta_min 2.33
_cell_volume 4018(2)
_computing_cell_refinement 'SAINT V8.38A (Bruker, 2018)'
_computing_data_reduction 'SAINT V8.38A (Bruker, 2018)'
_computing_molecular_graphics 'Olex2 1.5 (Dolomanov et al., 2009)'
_computing_publication_material 'Olex2 1.5 (Dolomanov et al., 2009)'
_computing_structure_refinement 'XL  (Sheldrick, 2008)'
_computing_structure_solution 'SHELXT 2014/5 (Sheldrick, 2014)'
_diffrn_ambient_temperature 298
_diffrn_detector 'Bruker PHOTON 100 area detector'
_diffrn_detector_area_resol_mean 7.9
_diffrn_detector_type 'CMOS area detector'
_diffrn_measured_fraction_theta_full 0.999
_diffrn_measured_fraction_theta_max 0.997
_diffrn_measurement_device 'three-circle diffractometer'
_diffrn_measurement_device_type 'Bruker CMOS area detector'
_diffrn_measurement_method '\w and \f scans'
_diffrn_radiation_monochromator 'mirror optics'
_diffrn_radiation_probe x-ray
_diffrn_radiation_type MoK\a
_diffrn_radiation_wavelength 0.71073
_diffrn_reflns_av_R_equivalents 0.0454
_diffrn_reflns_av_unetI/netI 0.0479
_diffrn_reflns_Laue_measured_fraction_full 0.999
_diffrn_reflns_Laue_measured_fraction_max 0.997
_diffrn_reflns_limit_h_max 16
_diffrn_reflns_limit_h_min -16
_diffrn_reflns_limit_k_max 15
_diffrn_reflns_limit_k_min -18
_diffrn_reflns_limit_l_max 28
_diffrn_reflns_limit_l_min -25
_diffrn_reflns_number 37984
_diffrn_reflns_point_group_measured_fraction_full 0.999
_diffrn_reflns_point_group_measured_fraction_max 0.997
_diffrn_reflns_theta_full 25.242
_diffrn_reflns_theta_max 27.336
_diffrn_reflns_theta_min 2.330
_diffrn_source 'microfocus sealed X-ray tube'
_diffrn_source_current 1.0
_diffrn_source_power 0.05
_diffrn_source_type 'Incoatec I\ms'
_diffrn_source_voltage 50.0
_diffrn_standards_number 0
_exptl_absorpt_coefficient_mu 3.931
_exptl_absorpt_correction_T_max 0.7456
_exptl_absorpt_correction_T_min 0.4911
_exptl_absorpt_correction_type multi-scan
_exptl_absorpt_process_details
;
SADABS-2016/2 (Bruker,2016/2) was used for absorption correction.
wR2(int) was 0.0961 before and 0.0678 after correction.
The Ratio of minimum to maximum transmission is 0.6587.
The \l/2 correction factor is Not present.
;
_exptl_crystal_colour yellow
_exptl_crystal_colour_primary yellow
_exptl_crystal_density_diffrn 1.499
_exptl_crystal_description block
_exptl_crystal_F_000 1783
_exptl_crystal_size_max 0.31
_exptl_crystal_size_mid 0.24
_exptl_crystal_size_min 0.22
_refine_diff_density_max 1.199
_refine_diff_density_min -0.983
_refine_diff_density_rms 0.124
_refine_ls_abs_structure_details
;
 Flack x determined using 2636 quotients [(I+)-(I-)]/[(I+)+(I-)]
 (Parsons, Flack and Wagner, Acta Cryst. B69 (2013) 249-259).
;
_refine_ls_abs_structure_Flack -0.013(4)
_refine_ls_extinction_method none
_refine_ls_goodness_of_fit_ref 1.071
_refine_ls_hydrogen_treatment constr
_refine_ls_matrix_type full
_refine_ls_number_parameters 550
_refine_ls_number_reflns 9044
_refine_ls_number_restraints 270
_refine_ls_restrained_S_all 1.082
_refine_ls_R_factor_all 0.0723
_refine_ls_R_factor_gt 0.0476
_refine_ls_shift/su_max 0.001
_refine_ls_shift/su_mean 0.000
_refine_ls_structure_factor_coef Fsqd
_refine_ls_weighting_details 'w=1/[\s^2^(Fo^2^)+(0.0747P)^2^+3.6438P] where P=(Fo^2^+2Fc^2^)/3'
_refine_ls_weighting_scheme calc
_refine_ls_wR_factor_gt 0.1201
_refine_ls_wR_factor_ref 0.1338
_reflns_Friedel_coverage 0.804
_reflns_Friedel_fraction_full 0.999
_reflns_Friedel_fraction_max 0.998
_reflns_number_gt 7090
_reflns_number_total 9044
_reflns_threshold_expression 'I > 2\s(I)'
_cod_data_source_file d2sc00388k2.cif
_cod_data_source_block cxy1846_0m
_cod_original_formula_sum 'C41.17 H29.17 Au Cl3.50 N O3'
_cod_database_code 1566703
_shelx_shelxl_version_number 2016/6
_shelx_space_group_comment
;
The symmetry employed for this shelxl refinement is uniquely defined
by the following loop, which should always be used as a source of
symmetry information in preference to the above space-group names.
They are only intended as comments.
;
_olex2_refinement_description
;
1. Fixed Uiso
 At 1.2 times of:
  All C(H) groups, All C(H,H) groups
2. Restrained distances
 C2-Cl3 = C2-Cl4 = C2-Cl5
 1.78 with sigma of 0.02
 C1-Cl1 = C1-Cl2 = C1-Cl6
 1.78 with sigma of 0.02
 C1A-Cl7 = C1A-Cl8 = C1A-Cl9
 1.78 with sigma of 0.02
 C1B-Cl10 = C1B-Cl11 = C1B-Cl12
 1.78 with sigma of 0.02
 Cl1-Cl2 \\sim Cl2-Cl6 \\sim Cl6-Cl1
 with sigma of 0.04
 C2-Cl3 \\sim C2-Cl4 \\sim C2-Cl5
 with sigma of 0.02
 Cl3-Cl4 \\sim Cl4-Cl5 \\sim Cl5-Cl3
 with sigma of 0.04
 C1-Cl1 \\sim C1-Cl2 \\sim C1-Cl6
 with sigma of 0.02
 C1A-Cl7 \\sim C1A-Cl8 \\sim C1A-Cl9
 with sigma of 0.02
 Cl7-Cl8 \\sim Cl8-Cl9 \\sim Cl9-Cl7
 with sigma of 0.04
 Cl10-Cl11 \\sim Cl11-Cl12 \\sim Cl12-Cl10
 with sigma of 0.04
 C1B-Cl10 \\sim C1B-Cl11 \\sim C1B-Cl12
 with sigma of 0.02
3. Uiso/Uaniso restraints and constraints
C2 \\sim Cl3 \\sim Cl4 \\sim Cl5: within 2A with sigma of 0.04 and sigma for
terminal atoms of 0.08 within 2A
C1 \\sim Cl1 \\sim Cl2 \\sim Cl6: within 2A with sigma of 0.04 and sigma for
terminal atoms of 0.08 within 2A
C1A \\sim Cl7 \\sim Cl8 \\sim Cl9: within 2A with sigma of 0.04 and sigma for
terminal atoms of 0.08 within 2A
C1B \\sim Cl10 \\sim Cl11 \\sim Cl12: within 2A with sigma of 0.04 and sigma
for terminal atoms of 0.08 within 2A
C2 \\sim Cl3 \\sim Cl4 \\sim Cl5 \\sim C1B \\sim Cl10 \\sim Cl11 \\sim Cl12:
within 2A with sigma of 0.01 and sigma for terminal atoms of 0.02 within 2A
Cl2 \\sim C1 \\sim Cl1 \\sim Cl6 \\sim C1A \\sim Cl7 \\sim Cl8 \\sim Cl9:
within 2A with sigma of 0.01 and sigma for terminal atoms of 0.02 within 2A
4. Rigid body (RIGU) restrains
 C2, Cl3, Cl4, Cl5
 with sigma for 1-2 distances of 0.004 and sigma for 1-3 distances of 0.004
 C1, Cl1, Cl2, Cl6
 with sigma for 1-2 distances of 0.004 and sigma for 1-3 distances of 0.004
 C1A, Cl7, Cl8, Cl9
 with sigma for 1-2 distances of 0.004 and sigma for 1-3 distances of 0.004
 C1B, Cl10, Cl11, Cl12
 with sigma for 1-2 distances of 0.004 and sigma for 1-3 distances of 0.004
5. Others
 Fixed Sof: C2(0.33333) H2(0.33333) Cl3(0.33333) Cl4(0.33333) Cl5(0.33333)
 C1(0.33333) H1(0.33333) Cl1(0.33333) Cl2(0.33333) Cl6(0.33333) C1A(0.25)
 H1A(0.25) Cl7(0.25) Cl8(0.25) Cl9(0.25) C1B(0.25) H1B(0.25) Cl10(0.25)
 Cl11(0.25) Cl12(0.25)
6.a Ternary CH refined with riding coordinates:
 C3(H3), C2(H2), C1(H1), C1A(H1A), C1B(H1B)
6.b Secondary CH2 refined with riding coordinates:
 C0AA(H0AA,H0AB), C12(H12A,H12B)
6.c Aromatic/amide H refined with riding coordinates:
 C4(H4), C7(H7), C8(H8), C9(H9), C10(H10), C14(H14), C15(H15), C16(H16),
 C17(H17), C18(H18), C23(H23), C24(H24), C25(H25), C29(H29), C30(H30), C31(H31),
  C33(H33), C34(H34), C35(H35), C36(H36), C39(H39), C40(H40), C41(H41)
;
_olex2_submission_special_instructions 'No special instructions were received'

loop_
_space_group_symop_operation_xyz
'x, y, z'
'x+1/2, -y+1/2, -z'
'-x, y+1/2, -z+1/2'
'-x+1/2, -y, z+1/2'

loop_
_atom_site_label
_atom_site_type_symbol
_atom_site_fract_x
_atom_site_fract_y
_atom_site_fract_z
_atom_site_U_iso_or_equiv
_atom_site_adp_type
_atom_site_occupancy
_atom_site_site_symmetry_order
_atom_site_calc_flag
_atom_site_refinement_flags_posn
_atom_site_refinement_flags_adp
_atom_site_refinement_flags_occupancy
_atom_site_disorder_assembly
_atom_site_disorder_group
Au1 Au 0.57343(3) 0.26484(3) 0.57459(2) 0.05155(15) Uani 1 1 d . . . . .
O1 O 0.3660(7) 0.4814(7) 0.5577(5) 0.082(3) Uani 1 1 d . . . . .
O2 O 0.4960(6) 0.1365(5) 0.5743(5) 0.065(2) Uani 1 1 d . . . . .
O3 O 0.7111(6) 0.2000(5) 0.5842(4) 0.058(2) Uani 1 1 d . . . . .
C4 C 0.4759(13) -0.1578(13) 0.7694(7) 0.082(5) Uani 1 1 d . . . . .
H4 H 0.415291 -0.157778 0.793312 0.099 Uiso 1 1 calc R U . . .
N1 N 0.4409(7) 0.3383(6) 0.5652(4) 0.054(2) Uani 1 1 d . . . . .
C3 C 0.3310(10) 0.3124(9) 0.5586(6) 0.065(3) Uani 1 1 d . . . . .
H3 H 0.321208 0.269875 0.522659 0.078 Uiso 1 1 calc R U . . .
C0AA C 0.2848(11) 0.4123(11) 0.5462(8) 0.082(4) Uani 1 1 d . . . . .
H0AA H 0.261163 0.416913 0.503838 0.098 Uiso 1 1 calc R U . . .
H0AB H 0.225489 0.424202 0.573198 0.098 Uiso 1 1 calc R U . . .
C5 C 0.4527(10) 0.4319(9) 0.5661(6) 0.060(3) Uani 1 1 d . . . . .
C6 C 0.5558(10) 0.4698(8) 0.5743(7) 0.064(3) Uani 1 1 d . . . . .
C7 C 0.5792(12) 0.5669(8) 0.5737(8) 0.084(4) Uani 1 1 d . . . . .
H7 H 0.526524 0.613782 0.570186 0.101 Uiso 1 1 calc R U . . .
C8 C 0.6801(15) 0.5928(10) 0.5782(12) 0.113(6) Uani 1 1 d . . . . .
H8 H 0.698250 0.658761 0.577146 0.135 Uiso 1 1 calc R U . . .
C9 C 0.7560(12) 0.5245(11) 0.5842(9) 0.088(5) Uani 1 1 d . . . . .
H9 H 0.825274 0.544108 0.590099 0.106 Uiso 1 1 calc R U . . .
C10 C 0.7325(11) 0.4262(10) 0.5817(8) 0.075(4) Uani 1 1 d . . . . .
H10 H 0.785624 0.379503 0.583231 0.090 Uiso 1 1 calc R U . . .
C11 C 0.6319(9) 0.3994(7) 0.5770(6) 0.052(2) Uani 1 1 d . . . . .
C12 C 0.2928(10) 0.2620(12) 0.6160(6) 0.073(4) Uani 1 1 d . . . . .
H12A H 0.288071 0.308946 0.649373 0.088 Uiso 1 1 calc R U . . .
H12B H 0.342477 0.211628 0.627921 0.088 Uiso 1 1 calc R U . . .
C13 C 0.1842(10) 0.2155(15) 0.6047(7) 0.088(5) Uani 1 1 d . . . . .
C14 C 0.1762(13) 0.1198(14) 0.5881(7) 0.086(5) Uani 1 1 d . . . . .
H14 H 0.237312 0.084225 0.580760 0.103 Uiso 1 1 calc R U . . .
C15 C 0.0832(18) 0.0753(19) 0.5819(8) 0.118(7) Uani 1 1 d . . . . .
H15 H 0.080010 0.008241 0.574633 0.141 Uiso 1 1 calc R U . . .
C16 C -0.0016(19) 0.126(2) 0.5860(11) 0.132(9) Uani 1 1 d . . . . .
H16 H -0.065424 0.095031 0.578029 0.159 Uiso 1 1 calc R U . . .
C17 C -0.0019(17) 0.216(2) 0.6006(15) 0.153(11) Uani 1 1 d . . . . .
H17 H -0.065239 0.249309 0.605662 0.184 Uiso 1 1 calc R U . . .
C18 C 0.0941(16) 0.2666(19) 0.6089(15) 0.162(11) Uani 1 1 d . . . . .
H18 H 0.095035 0.333461 0.617111 0.195 Uiso 1 1 calc R U . . .
C19 C 0.5438(9) 0.0571(8) 0.5574(6) 0.054(3) Uani 1 1 d . . . . .
C20 C 0.6266(10) 0.0123(9) 0.5917(6) 0.056(3) Uani 1 1 d . . . . .
C21 C 0.6666(8) 0.0623(8) 0.6459(5) 0.047(2) Uani 1 1 d . . . . .
C22 C 0.7110(8) 0.1545(8) 0.6393(6) 0.053(3) Uani 1 1 d . . . . .
C23 C 0.7557(9) 0.2008(10) 0.6884(7) 0.064(3) Uani 1 1 d . . . . .
H23 H 0.785083 0.262715 0.683602 0.077 Uiso 1 1 calc R U . . .
C24 C 0.7571(12) 0.1568(13) 0.7432(8) 0.085(5) Uani 1 1 d . . . . .
H24 H 0.789649 0.188286 0.776137 0.103 Uiso 1 1 calc R U . . .
C25 C 0.7130(12) 0.0682(11) 0.7527(7) 0.074(4) Uani 1 1 d . . . . .
H25 H 0.714349 0.039763 0.791690 0.089 Uiso 1 1 calc R U . . .
C26 C 0.6656(9) 0.0202(9) 0.7038(6) 0.057(3) Uani 1 1 d . . . . .
C27 C 0.6120(9) -0.0723(9) 0.7165(5) 0.059(3) Uani 1 1 d . . . . .
C28 C 0.6519(10) -0.1595(9) 0.6970(6) 0.060(3) Uani 1 1 d . . . . .
C29 C 0.6019(12) -0.2455(11) 0.7164(6) 0.077(4) Uani 1 1 d . . . . .
H29 H 0.629213 -0.305850 0.704725 0.092 Uiso 1 1 calc R U . . .
C30 C 0.5177(13) -0.2425(12) 0.7506(7) 0.081(4) Uani 1 1 d . . . . .
H30 H 0.485884 -0.300920 0.762341 0.097 Uiso 1 1 calc R U . . .
C31 C 0.5222(11) -0.0712(12) 0.7533(6) 0.073(4) Uani 1 1 d . . . . .
H31 H 0.494121 -0.012147 0.766777 0.088 Uiso 1 1 calc R U . . .
C32 C 0.7470(10) -0.1643(9) 0.6602(6) 0.064(3) Uani 1 1 d . . . . .
C33 C 0.8311(13) -0.2167(13) 0.6842(8) 0.097(5) Uani 1 1 d . . . . .
H33 H 0.826630 -0.245787 0.722871 0.116 Uiso 1 1 calc R U . . .
C34 C 0.9240(15) -0.2249(15) 0.6485(10) 0.122(7) Uani 1 1 d . . . . .
H34 H 0.982025 -0.257266 0.664708 0.147 Uiso 1 1 calc R U . . .
C35 C 0.9293(16) -0.1854(14) 0.5897(11) 0.119(7) Uani 1 1 d . . . . .
H35 H 0.988832 -0.193271 0.565275 0.143 Uiso 1 1 calc R U . . .
C36 C 0.8450(11) -0.1350(9) 0.5691(8) 0.079(4) Uani 1 1 d . . . . .
H36 H 0.847916 -0.107653 0.529890 0.095 Uiso 1 1 calc R U . . .
C37 C 0.7557(11) -0.1223(9) 0.6031(6) 0.065(3) Uani 1 1 d . . . . .
C38 C 0.6660(9) -0.0752(8) 0.5719(6) 0.059(3) Uani 1 1 d . . . . .
C39 C 0.6275(13) -0.1188(10) 0.5198(7) 0.077(4) Uani 1 1 d . . . . .
H39 H 0.654121 -0.178946 0.507260 0.093 Uiso 1 1 calc R U . . .
C40 C 0.5513(16) -0.0753(12) 0.4866(7) 0.104(6) Uani 1 1 d . . . . .
H40 H 0.526934 -0.104669 0.450627 0.124 Uiso 1 1 calc R U . . .
C41 C 0.5098(14) 0.0113(11) 0.5055(7) 0.087(5) Uani 1 1 d . . . . .
H41 H 0.456647 0.040046 0.482197 0.104 Uiso 1 1 calc R U . . .
C2 C 0.329(3) -0.160(2) 0.6051(8) 0.114(6) Uani 0.3333 1 d D U P A 1
H2 H 0.396869 -0.125368 0.605423 0.137 Uiso 0.3333 1 calc R U P A 1
Cl3 Cl 0.2630(13) -0.1297(11) 0.5380(7) 0.112(4) Uani 0.3333 1 d D U P A 1
Cl4 Cl 0.3532(14) -0.2837(16) 0.6073(11) 0.116(5) Uani 0.3333 1 d D U P A 1
Cl5 Cl 0.2531(14) -0.1162(12) 0.6651(6) 0.122(5) Uani 0.3333 1 d D U P A 1
C1 C 0.028(3) 0.4834(16) 0.7308(12) 0.120(6) Uani 0.3333 1 d D U P B 1
H1 H 0.091106 0.464570 0.753283 0.144 Uiso 0.3333 1 calc R U P B 1
Cl1 Cl -0.0516(13) 0.3823(11) 0.7203(7) 0.111(4) Uani 0.3333 1 d D U P B 1
Cl2 Cl -0.0329(18) 0.5787(15) 0.7679(8) 0.141(6) Uani 0.3333 1 d D U P B 1
Cl6 Cl 0.0609(14) 0.5279(13) 0.6595(7) 0.094(4) Uani 0.3333 1 d D U P B 1
C1A C -0.038(2) 0.537(3) 0.7458(16) 0.130(6) Uani 0.25 1 d D U P C 2
H1A H -0.012584 0.595675 0.766706 0.156 Uiso 0.25 1 calc R U P C 2
Cl7 Cl 0.008(2) 0.533(3) 0.6711(13) 0.129(7) Uani 0.25 1 d D U P C 2
Cl8 Cl 0.011(2) 0.433(2) 0.7813(11) 0.142(6) Uani 0.25 1 d D U P C 2
Cl9 Cl -0.173(2) 0.5328(19) 0.7458(9) 0.134(6) Uani 0.25 1 d D U P C 2
C1B C 0.3091(18) -0.196(2) 0.6371(19) 0.110(6) Uani 0.25 1 d D U P D 2
H1B H 0.321614 -0.194560 0.681611 0.132 Uiso 0.25 1 calc R U P D 2
Cl10 Cl 0.1849(15) -0.1678(17) 0.6110(11) 0.119(5) Uani 0.25 1 d D U P D 2
Cl11 Cl 0.3923(19) -0.132(2) 0.5909(13) 0.153(8) Uani 0.25 1 d D U P D 2
Cl12 Cl 0.306(2) -0.307(2) 0.6012(14) 0.125(7) Uani 0.25 1 d D U P D 2

loop_
_atom_site_aniso_label
_atom_site_aniso_U_11
_atom_site_aniso_U_22
_atom_site_aniso_U_33
_atom_site_aniso_U_23
_atom_site_aniso_U_13
_atom_site_aniso_U_12
Au1 0.0502(2) 0.0370(2) 0.0675(3) -0.00028(18) 0.0031(2) 0.00025(17)
O1 0.069(6) 0.051(5) 0.126(9) 0.003(5) -0.022(6) 0.016(4)
O2 0.051(4) 0.032(4) 0.112(6) 0.001(5) -0.009(6) -0.003(3)
O3 0.047(4) 0.039(4) 0.089(6) 0.004(4) 0.014(4) -0.003(3)
C4 0.081(10) 0.101(13) 0.065(8) 0.022(8) 0.014(7) -0.025(9)
N1 0.050(5) 0.044(5) 0.069(6) 0.002(4) 0.003(5) 0.006(4)
C3 0.066(8) 0.047(7) 0.081(9) -0.004(6) -0.017(6) 0.000(6)
C0AA 0.058(8) 0.069(9) 0.117(12) 0.018(8) -0.017(8) 0.010(7)
C5 0.069(8) 0.048(6) 0.062(7) -0.006(5) -0.006(6) 0.014(5)
C6 0.076(9) 0.045(6) 0.071(7) -0.004(6) 0.002(9) -0.007(5)
C7 0.088(9) 0.038(6) 0.126(11) -0.006(7) 0.000(12) -0.017(7)
C8 0.125(15) 0.034(7) 0.180(19) -0.020(11) 0.002(16) -0.012(8)
C9 0.068(9) 0.066(9) 0.131(14) -0.008(9) 0.005(9) -0.026(7)
C10 0.064(8) 0.051(7) 0.110(11) -0.007(8) 0.013(8) -0.007(6)
C11 0.059(7) 0.036(5) 0.061(6) -0.006(6) 0.000(6) 0.000(5)
C12 0.067(7) 0.083(10) 0.070(7) 0.009(7) 0.007(6) 0.017(8)
C13 0.046(7) 0.124(16) 0.094(10) 0.044(10) 0.022(6) 0.019(8)
C14 0.072(10) 0.098(13) 0.088(11) 0.009(9) 0.006(8) -0.006(9)
C15 0.104(15) 0.149(19) 0.100(13) 0.012(12) 0.008(13) -0.035(15)
C16 0.088(15) 0.18(3) 0.131(18) 0.045(19) 0.000(14) -0.032(17)
C17 0.068(12) 0.14(2) 0.25(3) 0.05(2) 0.021(15) 0.014(14)
C18 0.090(14) 0.114(17) 0.28(3) 0.05(2) 0.057(17) 0.031(13)
C19 0.049(6) 0.040(6) 0.074(8) 0.003(5) -0.011(5) -0.005(4)
C20 0.053(7) 0.042(6) 0.074(8) -0.004(5) 0.007(6) -0.005(5)
C21 0.040(5) 0.044(6) 0.058(6) -0.005(5) 0.001(5) 0.006(4)
C22 0.034(5) 0.041(6) 0.083(8) -0.012(5) 0.004(5) 0.004(4)
C23 0.055(7) 0.051(7) 0.088(9) -0.015(7) -0.004(6) -0.009(5)
C24 0.074(10) 0.085(11) 0.097(11) -0.043(9) -0.018(8) -0.005(8)
C25 0.084(10) 0.067(9) 0.071(8) -0.014(7) -0.003(7) -0.009(8)
C26 0.050(6) 0.048(7) 0.072(8) -0.013(6) -0.001(6) 0.004(5)
C27 0.059(7) 0.064(8) 0.053(7) 0.001(6) 0.002(5) -0.001(5)
C28 0.073(8) 0.048(7) 0.059(7) -0.002(5) -0.004(6) 0.002(6)
C29 0.098(10) 0.066(9) 0.066(7) 0.013(7) 0.002(7) 0.005(7)
C30 0.097(11) 0.061(9) 0.085(9) 0.025(8) 0.001(8) -0.013(8)
C31 0.069(9) 0.082(10) 0.069(8) 0.003(7) 0.006(7) 0.011(7)
C32 0.066(8) 0.043(6) 0.082(8) 0.000(6) 0.003(6) 0.015(6)
C33 0.096(11) 0.088(12) 0.106(11) -0.001(10) -0.002(9) 0.025(10)
C34 0.095(12) 0.127(17) 0.144(16) 0.003(13) -0.017(12) 0.066(14)
C35 0.105(13) 0.091(13) 0.161(19) -0.008(12) 0.053(14) 0.031(11)
C36 0.081(9) 0.054(7) 0.102(11) -0.006(8) 0.026(9) 0.017(6)
C37 0.074(9) 0.037(6) 0.085(9) 0.006(6) 0.004(7) 0.015(6)
C38 0.069(7) 0.041(6) 0.066(7) -0.001(6) 0.001(7) 0.008(5)
C39 0.104(11) 0.045(7) 0.083(9) -0.022(7) 0.000(9) -0.003(7)
C40 0.158(18) 0.065(9) 0.088(10) -0.014(8) -0.054(11) 0.000(11)
C41 0.112(12) 0.060(9) 0.088(10) 0.007(7) -0.038(10) -0.004(9)
C2 0.109(12) 0.118(11) 0.116(10) 0.015(10) 0.004(9) 0.018(10)
Cl3 0.128(11) 0.097(9) 0.111(8) 0.027(7) -0.021(8) -0.008(8)
Cl4 0.102(11) 0.122(11) 0.125(10) 0.000(10) 0.006(9) 0.041(10)
Cl5 0.169(12) 0.100(9) 0.096(8) 0.011(7) 0.011(8) 0.049(9)
C1 0.155(13) 0.105(11) 0.101(10) 0.006(10) -0.003(11) 0.001(10)
Cl1 0.111(10) 0.103(9) 0.118(9) -0.017(7) -0.014(8) -0.018(8)
Cl2 0.194(14) 0.131(11) 0.098(9) -0.023(8) 0.020(9) -0.005(11)
Cl6 0.118(11) 0.084(7) 0.078(7) 0.000(6) -0.007(8) 0.010(10)
C1A 0.170(13) 0.114(12) 0.106(12) 0.010(11) -0.005(12) 0.019(12)
Cl7 0.160(17) 0.116(12) 0.112(12) 0.018(11) -0.011(12) 0.024(15)
Cl8 0.173(14) 0.131(13) 0.122(12) 0.032(11) -0.010(12) 0.036(12)
Cl9 0.177(14) 0.134(14) 0.090(11) 0.020(11) 0.004(11) 0.057(13)
C1B 0.109(11) 0.110(11) 0.112(11) 0.012(10) 0.008(10) 0.012(11)
Cl10 0.095(10) 0.119(11) 0.143(11) 0.011(10) -0.013(9) 0.005(9)
Cl11 0.110(12) 0.181(16) 0.166(16) 0.041(14) 0.016(12) -0.041(12)
Cl12 0.182(19) 0.108(12) 0.086(10) -0.012(9) 0.007(15) 0.007(13)

loop_
_atom_type_symbol
_atom_type_description
_atom_type_scat_dispersion_real
_atom_type_scat_dispersion_imag
_atom_type_scat_source
C C 0.0033 0.0016 'International Tables Vol C Tables 4.2.6.8 and 6.1.1.4'
H H 0.0000 0.0000 'International Tables Vol C Tables 4.2.6.8 and 6.1.1.4'
Au Au -2.0133 8.8022 'International Tables Vol C Tables 4.2.6.8 and 6.1.1.4'
Cl Cl 0.1484 0.1585 'International Tables Vol C Tables 4.2.6.8 and 6.1.1.4'
N N 0.0061 0.0033 'International Tables Vol C Tables 4.2.6.8 and 6.1.1.4'
O O 0.0106 0.0060 'International Tables Vol C Tables 4.2.6.8 and 6.1.1.4'

loop_
_geom_angle_atom_site_label_1
_geom_angle_atom_site_label_2
_geom_angle_atom_site_label_3
_geom_angle
_geom_angle_site_symmetry_1
_geom_angle_site_symmetry_3
_geom_angle_publ_flag
O3 Au1 O2 92.5(3) . . ?
O3 Au1 C11 94.6(4) . . ?
N1 Au1 O2 91.4(3) . . ?
N1 Au1 O3 176.1(3) . . ?
N1 Au1 C11 81.5(4) . . ?
C11 Au1 O2 172.6(4) . . ?
C5 O1 C0AA 107.1(10) . . ?
C19 O2 Au1 120.1(7) . . ?
C22 O3 Au1 107.5(6) . . ?
C30 C4 H4 120.0 . . ?
C30 C4 C31 120.0(14) . . ?
C31 C4 H4 120.0 . . ?
C3 N1 Au1 135.3(7) . . ?
C5 N1 Au1 113.8(8) . . ?
C5 N1 C3 110.9(9) . . ?
N1 C3 H3 110.2 . . ?
N1 C3 C0AA 99.9(10) . . ?
N1 C3 C12 110.0(10) . . ?
C0AA C3 H3 110.2 . . ?
C12 C3 H3 110.2 . . ?
C12 C3 C0AA 115.8(12) . . ?
O1 C0AA C3 106.7(10) . . ?
O1 C0AA H0AA 110.4 . . ?
O1 C0AA H0AB 110.4 . . ?
C3 C0AA H0AA 110.4 . . ?
C3 C0AA H0AB 110.4 . . ?
H0AA C0AA H0AB 108.6 . . ?
O1 C5 C6 127.4(11) . . ?
N1 C5 O1 114.4(11) . . ?
N1 C5 C6 118.2(10) . . ?
C7 C6 C5 123.8(13) . . ?
C7 C6 C11 122.2(13) . . ?
C11 C6 C5 113.8(10) . . ?
C6 C7 H7 121.0 . . ?
C8 C7 C6 117.9(14) . . ?
C8 C7 H7 121.0 . . ?
C7 C8 H8 119.6 . . ?
C7 C8 C9 120.8(13) . . ?
C9 C8 H8 119.6 . . ?
C8 C9 H9 119.5 . . ?
C8 C9 C10 121.0(14) . . ?
C10 C9 H9 119.5 . . ?
C9 C10 H10 120.7 . . ?
C11 C10 C9 118.6(13) . . ?
C11 C10 H10 120.7 . . ?
C6 C11 Au1 112.7(8) . . ?
C10 C11 Au1 128.0(9) . . ?
C10 C11 C6 119.3(11) . . ?
C3 C12 H12A 109.6 . . ?
C3 C12 H12B 109.6 . . ?
C3 C12 C13 110.3(10) . . ?
H12A C12 H12B 108.1 . . ?
C13 C12 H12A 109.6 . . ?
C13 C12 H12B 109.6 . . ?
C14 C13 C12 120.3(13) . . ?
C18 C13 C12 123(2) . . ?
C18 C13 C14 117(2) . . ?
C13 C14 H14 119.0 . . ?
C15 C14 C13 121.9(19) . . ?
C15 C14 H14 119.0 . . ?
C14 C15 H15 120.2 . . ?
C16 C15 C14 120(2) . . ?
C16 C15 H15 120.2 . . ?
C15 C16 H16 118.7 . . ?
C17 C16 C15 123(2) . . ?
C17 C16 H16 118.7 . . ?
C16 C17 H17 120.0 . . ?
C16 C17 C18 120(2) . . ?
C18 C17 H17 120.0 . . ?
C13 C18 C17 118(2) . . ?
C13 C18 H18 120.8 . . ?
C17 C18 H18 120.8 . . ?
O2 C19 C20 123.8(11) . . ?
O2 C19 C41 118.1(12) . . ?
C41 C19 C20 118.0(12) . . ?
C19 C20 C21 118.6(11) . . ?
C38 C20 C19 118.8(11) . . ?
C38 C20 C21 122.5(12) . . ?
C22 C21 C20 119.1(10) . . ?
C26 C21 C20 122.5(10) . . ?
C26 C21 C22 118.4(11) . . ?
O3 C22 C21 120.8(10) . . ?
O3 C22 C23 118.5(11) . . ?
C23 C22 C21 120.7(12) . . ?
C22 C23 H23 120.2 . . ?
C24 C23 C22 119.5(12) . . ?
C24 C23 H23 120.2 . . ?
C23 C24 H24 118.8 . . ?
C23 C24 C25 122.3(13) . . ?
C25 C24 H24 118.8 . . ?
C24 C25 H25 120.4 . . ?
C24 C25 C26 119.2(14) . . ?
C26 C25 H25 120.4 . . ?
C21 C26 C25 119.7(12) . . ?
C21 C26 C27 122.4(11) . . ?
C25 C26 C27 117.9(12) . . ?
C28 C27 C26 121.5(11) . . ?
C28 C27 C31 119.5(13) . . ?
C31 C27 C26 118.8(12) . . ?
C27 C28 C29 118.1(12) . . ?
C27 C28 C32 121.4(11) . . ?
C29 C28 C32 120.4(11) . . ?
C28 C29 H29 119.4 . . ?
C30 C29 C28 121.2(14) . . ?
C30 C29 H29 119.4 . . ?
C4 C30 H30 119.1 . . ?
C29 C30 C4 121.8(15) . . ?
C29 C30 H30 119.1 . . ?
C4 C31 C27 119.4(15) . . ?
C4 C31 H31 120.3 . . ?
C27 C31 H31 120.3 . . ?
C33 C32 C28 117.4(13) . . ?
C37 C32 C28 123.1(11) . . ?
C37 C32 C33 119.4(13) . . ?
C32 C33 H33 120.7 . . ?
C32 C33 C34 118.7(16) . . ?
C34 C33 H33 120.7 . . ?
C33 C34 H34 119.6 . . ?
C35 C34 C33 120.8(15) . . ?
C35 C34 H34 119.6 . . ?
C34 C35 H35 121.2 . . ?
C36 C35 C34 117.6(16) . . ?
C36 C35 H35 121.2 . . ?
C35 C36 H36 118.4 . . ?
C35 C36 C37 123.3(17) . . ?
C37 C36 H36 118.4 . . ?
C32 C37 C38 122.3(12) . . ?
C36 C37 C32 120.1(13) . . ?
C36 C37 C38 116.9(13) . . ?
C20 C38 C37 121.5(12) . . ?
C20 C38 C39 120.6(12) . . ?
C39 C38 C37 117.8(11) . . ?
C38 C39 H39 119.7 . . ?
C40 C39 C38 120.5(13) . . ?
C40 C39 H39 119.7 . . ?
C39 C40 H40 119.9 . . ?
C39 C40 C41 120.2(14) . . ?
C41 C40 H40 119.9 . . ?
C19 C41 C40 121.8(14) . . ?
C19 C41 H41 119.1 . . ?
C40 C41 H41 119.1 . . ?
Cl3 C2 H2 108.7 . . ?
Cl4 C2 H2 108.7 . . ?
Cl4 C2 Cl3 110.1(19) . . ?
Cl4 C2 Cl5 115(2) . . ?
Cl5 C2 H2 108.7 . . ?
Cl5 C2 Cl3 106.0(16) . . ?
Cl1 C1 H1 109.7 . . ?
Cl2 C1 H1 109.7 . . ?
Cl2 C1 Cl1 114(2) . . ?
Cl2 C1 Cl6 105.4(17) . . ?
Cl6 C1 H1 109.7 . . ?
Cl6 C1 Cl1 108.0(18) . . ?
Cl7 C1A H1A 110.6 . . ?
Cl7 C1A Cl8 106(2) . . ?
Cl7 C1A Cl9 110(2) . . ?
Cl8 C1A H1A 110.5 . . ?
Cl8 C1A Cl9 109(2) . . ?
Cl9 C1A H1A 110.6 . . ?
Cl10 C1B H1B 118.0 . . ?
Cl11 C1B H1B 118.0 . . ?
Cl11 C1B Cl10 105(2) . . ?
Cl11 C1B Cl12 102(2) . . ?
Cl12 C1B H1B 118.0 . . ?
Cl12 C1B Cl10 91.4(19) . . ?

loop_
_geom_bond_atom_site_label_1
_geom_bond_atom_site_label_2
_geom_bond_distance
_geom_bond_site_symmetry_2
_geom_bond_publ_flag
Au1 O2 2.054(7) . ?
Au1 O3 2.017(7) . ?
Au1 N1 2.016(9) . ?
Au1 C11 2.026(10) . ?
O1 C0AA 1.453(18) . ?
O1 C5 1.335(14) . ?
O2 C19 1.324(14) . ?
O3 C22 1.375(15) . ?
C4 H4 0.9500 . ?
C4 C30 1.37(2) . ?
C4 C31 1.40(2) . ?
N1 C3 1.481(15) . ?
N1 C5 1.315(15) . ?
C3 H3 1.0000 . ?
C3 C0AA 1.542(18) . ?
C3 C12 1.536(18) . ?
C0AA H0AA 0.9900 . ?
C0AA H0AB 0.9900 . ?
C5 C6 1.452(18) . ?
C6 C7 1.388(16) . ?
C6 C11 1.395(17) . ?
C7 H7 0.9500 . ?
C7 C8 1.36(2) . ?
C8 H8 0.9500 . ?
C8 C9 1.38(2) . ?
C9 H9 0.9500 . ?
C9 C10 1.41(2) . ?
C10 H10 0.9500 . ?
C10 C11 1.365(18) . ?
C12 H12A 0.9900 . ?
C12 H12B 0.9900 . ?
C12 C13 1.57(2) . ?
C13 C14 1.39(3) . ?
C13 C18 1.37(2) . ?
C14 H14 0.9500 . ?
C14 C15 1.37(2) . ?
C15 H15 0.9500 . ?
C15 C16 1.31(3) . ?
C16 H16 0.9500 . ?
C16 C17 1.31(3) . ?
C17 H17 0.9500 . ?
C17 C18 1.44(4) . ?
C18 H18 0.9500 . ?
C19 C20 1.459(17) . ?
C19 C41 1.388(18) . ?
C20 C21 1.483(16) . ?
C20 C38 1.395(16) . ?
C21 C22 1.417(16) . ?
C21 C26 1.411(17) . ?
C22 C23 1.392(17) . ?
C23 H23 0.9500 . ?
C23 C24 1.36(2) . ?
C24 H24 0.9500 . ?
C24 C25 1.38(2) . ?
C25 H25 0.9500 . ?
C25 C26 1.415(18) . ?
C26 C27 1.494(18) . ?
C27 C28 1.392(18) . ?
C27 C31 1.423(18) . ?
C28 C29 1.432(19) . ?
C28 C32 1.481(18) . ?
C29 H29 0.9500 . ?
C29 C30 1.33(2) . ?
C30 H30 0.9500 . ?
C31 H31 0.9500 . ?
C32 C33 1.42(2) . ?
C32 C37 1.400(19) . ?
C33 H33 0.9500 . ?
C33 C34 1.45(3) . ?
C34 H34 0.9500 . ?
C34 C35 1.42(3) . ?
C35 H35 0.9500 . ?
C35 C36 1.38(2) . ?
C36 H36 0.9500 . ?
C36 C37 1.395(19) . ?
C37 C38 1.507(18) . ?
C38 C39 1.396(19) . ?
C39 H39 0.9500 . ?
C39 C40 1.37(2) . ?
C40 H40 0.9500 . ?
C40 C41 1.39(2) . ?
C41 H41 0.9500 . ?
C2 H2 1.0000 . ?
C2 Cl3 1.770(19) . ?
C2 Cl4 1.756(19) . ?
C2 Cl5 1.769(19) . ?
C1 H1 1.0000 . ?
C1 Cl1 1.762(19) . ?
C1 Cl2 1.749(19) . ?
C1 Cl6 1.752(19) . ?
C1A H1A 1.0000 . ?
C1A Cl7 1.76(2) . ?
C1A Cl8 1.76(2) . ?
C1A Cl9 1.77(2) . ?
C1B H1B 1.0000 . ?
C1B Cl10 1.76(2) . ?
C1B Cl11 1.74(2) . ?
C1B Cl12 1.75(2) . ?

loop_
_geom_torsion_atom_site_label_1
_geom_torsion_atom_site_label_2
_geom_torsion_atom_site_label_3
_geom_torsion_atom_site_label_4
_geom_torsion
_geom_torsion_site_symmetry_1
_geom_torsion_site_symmetry_2
_geom_torsion_site_symmetry_3
_geom_torsion_site_symmetry_4
_geom_torsion_publ_flag
Au1 O2 C19 C20 68.0(14) . . . . ?
Au1 O2 C19 C41 -115.1(12) . . . . ?
Au1 O3 C22 C21 83.2(10) . . . . ?
Au1 O3 C22 C23 -96.9(10) . . . . ?
Au1 N1 C3 C0AA -173.3(10) . . . . ?
Au1 N1 C3 C12 64.5(15) . . . . ?
Au1 N1 C5 O1 177.7(9) . . . . ?
Au1 N1 C5 C6 -0.7(15) . . . . ?
O1 C5 C6 C7 -1(2) . . . . ?
O1 C5 C6 C11 -174.8(13) . . . . ?
O2 C19 C20 C21 -5.6(17) . . . . ?
O2 C19 C20 C38 175.2(12) . . . . ?
O2 C19 C41 C40 -176.0(16) . . . . ?
O3 C22 C23 C24 -179.6(12) . . . . ?
N1 C3 C0AA O1 -9.8(15) . . . . ?
N1 C3 C12 C13 -168.4(12) . . . . ?
N1 C5 C6 C7 177.3(14) . . . . ?
N1 C5 C6 C11 3.3(19) . . . . ?
C3 N1 C5 O1 -3.5(16) . . . . ?
C3 N1 C5 C6 178.1(11) . . . . ?
C3 C12 C13 C14 94.9(16) . . . . ?
C3 C12 C13 C18 -83(2) . . . . ?
C0AA O1 C5 N1 -3.4(16) . . . . ?
C0AA O1 C5 C6 174.7(14) . . . . ?
C0AA C3 C12 C13 79.4(15) . . . . ?
C5 O1 C0AA C3 8.6(16) . . . . ?
C5 N1 C3 C0AA 8.2(14) . . . . ?
C5 N1 C3 C12 -114.0(12) . . . . ?
C5 C6 C7 C8 -176.1(18) . . . . ?
C5 C6 C11 Au1 -4.1(15) . . . . ?
C5 C6 C11 C10 176.9(14) . . . . ?
C6 C7 C8 C9 -1(3) . . . . ?
C7 C6 C11 Au1 -178.2(12) . . . . ?
C7 C6 C11 C10 3(2) . . . . ?
C7 C8 C9 C10 4(3) . . . . ?
C8 C9 C10 C11 -4(3) . . . . ?
C9 C10 C11 Au1 -178.3(13) . . . . ?
C9 C10 C11 C6 1(2) . . . . ?
C11 C6 C7 C8 -3(3) . . . . ?
C12 C3 C0AA O1 108.2(14) . . . . ?
C12 C13 C14 C15 175.5(15) . . . . ?
C12 C13 C18 C17 -177(2) . . . . ?
C13 C14 C15 C16 7(3) . . . . ?
C14 C13 C18 C17 5(3) . . . . ?
C14 C15 C16 C17 -6(4) . . . . ?
C15 C16 C17 C18 4(5) . . . . ?
C16 C17 C18 C13 -4(4) . . . . ?
C18 C13 C14 C15 -6(3) . . . . ?
C19 C20 C21 C22 -60.8(15) . . . . ?
C19 C20 C21 C26 121.6(12) . . . . ?
C19 C20 C38 C37 176.3(11) . . . . ?
C19 C20 C38 C39 0.5(19) . . . . ?
C20 C19 C41 C40 1(2) . . . . ?
C20 C21 C22 O3 4.3(15) . . . . ?
C20 C21 C22 C23 -175.6(10) . . . . ?
C20 C21 C26 C25 174.6(12) . . . . ?
C20 C21 C26 C27 -8.2(17) . . . . ?
C20 C38 C39 C40 1(2) . . . . ?
C21 C20 C38 C37 -2.8(19) . . . . ?
C21 C20 C38 C39 -178.6(12) . . . . ?
C21 C22 C23 C24 0.3(18) . . . . ?
C21 C26 C27 C28 73.8(16) . . . . ?
C21 C26 C27 C31 -111.1(13) . . . . ?
C22 C21 C26 C25 -3.1(17) . . . . ?
C22 C21 C26 C27 174.1(10) . . . . ?
C22 C23 C24 C25 -2(2) . . . . ?
C23 C24 C25 C26 1(2) . . . . ?
C24 C25 C26 C21 2(2) . . . . ?
C24 C25 C26 C27 -175.7(13) . . . . ?
C25 C26 C27 C28 -108.9(14) . . . . ?
C25 C26 C27 C31 66.2(16) . . . . ?
C26 C21 C22 O3 -178.0(9) . . . . ?
C26 C21 C22 C23 2.1(16) . . . . ?
C26 C27 C28 C29 173.5(12) . . . . ?
C26 C27 C28 C32 -3.0(19) . . . . ?
C26 C27 C31 C4 -175.1(13) . . . . ?
C27 C28 C29 C30 2(2) . . . . ?
C27 C28 C32 C33 120.3(15) . . . . ?
C27 C28 C32 C37 -61.6(19) . . . . ?
C28 C27 C31 C4 0(2) . . . . ?
C28 C29 C30 C4 -1(2) . . . . ?
C28 C32 C33 C34 178.3(16) . . . . ?
C28 C32 C37 C36 -175.7(13) . . . . ?
C28 C32 C37 C38 -5(2) . . . . ?
C29 C28 C32 C33 -56.1(19) . . . . ?
C29 C28 C32 C37 122.1(15) . . . . ?
C30 C4 C31 C27 1(2) . . . . ?
C31 C4 C30 C29 -1(2) . . . . ?
C31 C27 C28 C29 -1.6(18) . . . . ?
C31 C27 C28 C32 -178.1(12) . . . . ?
C32 C28 C29 C30 178.5(13) . . . . ?
C32 C33 C34 C35 -3(3) . . . . ?
C32 C37 C38 C20 71.6(18) . . . . ?
C32 C37 C38 C39 -112.5(16) . . . . ?
C33 C32 C37 C36 2(2) . . . . ?
C33 C32 C37 C38 173.0(13) . . . . ?
C33 C34 C35 C36 3(3) . . . . ?
C34 C35 C36 C37 -1(3) . . . . ?
C35 C36 C37 C32 -2(2) . . . . ?
C35 C36 C37 C38 -173.4(16) . . . . ?
C36 C37 C38 C20 -117.4(15) . . . . ?
C36 C37 C38 C39 58.4(17) . . . . ?
C37 C32 C33 C34 0(2) . . . . ?
C37 C38 C39 C40 -174.7(15) . . . . ?
C38 C20 C21 C22 118.4(13) . . . . ?
C38 C20 C21 C26 -59.2(17) . . . . ?
C38 C39 C40 C41 -2(3) . . . . ?
C39 C40 C41 C19 1(3) . . . . ?
C41 C19 C20 C21 177.6(12) . . . . ?
C41 C19 C20 C38 -1.6(18) . . . . ?
